data_4032978
loop_
_publ_author_name
'Gautam, Prabhat'
'Yu, Craig P.'
'Zhang, Guoxian'
'Hillier, Victoria E.'
'Chan, Julian M. W.'

_publ_section_title
;
 Pulling with the Pentafluorosulfanyl Acceptor in Push-Pull Dyes.
;
_journal_issue 20
_journal_name_full 'The Journal of organic chemistry'
_journal_page_first 11008
_journal_page_last 11020
_journal_paper_doi 10.1021/acs.joc.7b01972
_journal_volume 82
_journal_year 2017
_chemical_formula_sum 'C26 H20 F5 N S'
_chemical_formula_weight 473.49
_space_group_crystal_system monoclinic
_space_group_IT_number 15
_space_group_name_Hall '-C 2yc'
_space_group_name_H-M_alt 'C 1 2/c 1'
_symmetry_space_group_name_Hall '-C 2yc'
_symmetry_space_group_name_H-M 'C 1 2/c 1'
_atom_sites_solution_hydrogens geom
_audit_creation_method SHELXL-2016/6
_cell_angle_alpha 90
_cell_angle_beta 113.291(2)
_cell_angle_gamma 90
_cell_formula_units_Z 8
_cell_length_a 26.646(2)
_cell_length_b 8.0632(7)
_cell_length_c 22.2653(18)
_cell_measurement_reflns_used 5400
_cell_measurement_temperature 200(2)
_cell_measurement_theta_max 25.72
_cell_measurement_theta_min 2.66
_cell_volume 4393.9(6)
_computing_cell_refinement 'APEX II (Bruker, 2009)'
_computing_data_collection 'APEX II (Bruker, 2009)'
_computing_data_reduction 'SAINT (Bruker)'
_computing_molecular_graphics 'Mercury (Macrae et al., 2008)'
_computing_publication_material 'CIFTAB (Sheldrick, 1997)'
_computing_structure_refinement 'SHELXL-2014/7 (Sheldrick, 2014)'
_computing_structure_solution 'XT (Sheldrick, 2014)'
_diffrn_ambient_temperature 200(2)
_diffrn_measured_fraction_theta_full 1.000
_diffrn_measured_fraction_theta_max 0.996
_diffrn_measurement_device_type 'Bruker APEX-II CCD'
_diffrn_measurement_method '\f and \w scans'
_diffrn_radiation_type MoK\a
_diffrn_radiation_wavelength 0.71073
_diffrn_reflns_av_R_equivalents 0.0470
_diffrn_reflns_av_unetI/netI 0.0366
_diffrn_reflns_Laue_measured_fraction_full 1.000
_diffrn_reflns_Laue_measured_fraction_max 0.996
_diffrn_reflns_limit_h_max 35
_diffrn_reflns_limit_h_min -35
_diffrn_reflns_limit_k_max 10
_diffrn_reflns_limit_k_min -10
_diffrn_reflns_limit_l_max 29
_diffrn_reflns_limit_l_min -29
_diffrn_reflns_number 29171
_diffrn_reflns_point_group_measured_fraction_full 1.000
_diffrn_reflns_point_group_measured_fraction_max 0.996
_diffrn_reflns_theta_full 25.242
_diffrn_reflns_theta_max 28.369
_diffrn_reflns_theta_min 1.664
_exptl_absorpt_coefficient_mu 0.204
_exptl_absorpt_correction_T_max 0.7457
_exptl_absorpt_correction_T_min 0.6968
_exptl_absorpt_correction_type multi-scan
_exptl_absorpt_process_details 'SADABS, Bruker (2003)'
_exptl_crystal_colour green
_exptl_crystal_density_diffrn 1.432
_exptl_crystal_description block
_exptl_crystal_F_000 1952
_exptl_crystal_size_max 0.195
_exptl_crystal_size_mid 0.170
_exptl_crystal_size_min 0.050
_refine_diff_density_max 0.272
_refine_diff_density_min -0.448
_refine_diff_density_rms 0.048
_refine_ls_extinction_method none
_refine_ls_goodness_of_fit_ref 1.051
_refine_ls_hydrogen_treatment constr
_refine_ls_matrix_type full
_refine_ls_number_parameters 386
_refine_ls_number_reflns 5486
_refine_ls_number_restraints 353
_refine_ls_restrained_S_all 1.021
_refine_ls_R_factor_all 0.1010
_refine_ls_R_factor_gt 0.0490
_refine_ls_shift/su_max 0.000
_refine_ls_shift/su_mean 0.000
_refine_ls_structure_factor_coef Fsqd
_refine_ls_weighting_details 'w=1/[\s^2^(Fo^2^)+(0.0668P)^2^+4.6547P] where P=(Fo^2^+2Fc^2^)/3'
_refine_ls_weighting_scheme calc
_refine_ls_wR_factor_gt 0.1218
_refine_ls_wR_factor_ref 0.1622
_reflns_Friedel_coverage 0.000
_reflns_number_gt 3249
_reflns_number_total 5486
_reflns_threshold_expression 'I > 2\s(I)'
_cod_data_source_file jo7b01972_si_002.cif
_cod_data_source_block shelx_Dye_2
_cod_depositor_comments 'Adding full bibliography for 4032977--4032982.cif.'
_cod_original_cell_volume 4394.0(6)
_cod_database_code 4032978
_shelx_shelxl_version_number 2016/6
_shelx_space_group_comment
;
The symmetry employed for this shelxl refinement is uniquely defined
by the following loop, which should always be used as a source of
symmetry information in preference to the above space-group names.
They are only intended as comments.
;
_shelx_estimated_absorpt_t_min 0.961
_shelx_estimated_absorpt_t_max 0.990

loop_
_space_group_symop_operation_xyz
'x, y, z'
'-x, y, -z+1/2'
'x+1/2, y+1/2, z'
'-x+1/2, y+1/2, -z+1/2'
'-x, -y, -z'
'x, -y, z-1/2'
'-x+1/2, -y+1/2, -z'
'x+1/2, -y+1/2, z-1/2'

loop_
_atom_site_label
_atom_site_type_symbol
_atom_site_fract_x
_atom_site_fract_y
_atom_site_fract_z
_atom_site_U_iso_or_equiv
_atom_site_adp_type
_atom_site_occupancy
_atom_site_site_symmetry_order
_atom_site_calc_flag
_atom_site_refinement_flags_posn
_atom_site_refinement_flags_adp
_atom_site_refinement_flags_occupancy
_atom_site_disorder_assembly
_atom_site_disorder_group
S1 S 0.38651(3) 1.00352(8) 0.33858(3) 0.0494(2) Uani 1 1 d . U . A 1
C1 C 0.4278(3) 0.8212(7) 0.3605(2) 0.0404(11) Uani 0.853(5) 1 d D . P A 1
C2 C 0.4633(3) 0.7976(7) 0.4248(2) 0.0453(10) Uani 0.853(5) 1 d D . P A 1
H2 H 0.464777 0.875645 0.457485 0.054 Uiso 0.853(5) 1 calc R U P A 1
C3 C 0.49668(16) 0.6584(5) 0.44112(19) 0.0460(8) Uani 0.853(5) 1 d D . P A 1
H3 H 0.520729 0.641666 0.485434 0.055 Uiso 0.853(5) 1 calc R U P A 1
C4 C 0.49592(13) 0.5426(4) 0.39429(19) 0.0410(7) Uani 0.853(5) 1 d D . P A 1
C5 C 0.45965(18) 0.5694(5) 0.3302(2) 0.0503(9) Uani 0.853(5) 1 d D . P A 1
H5 H 0.457731 0.491200 0.297394 0.060 Uiso 0.853(5) 1 calc R U P A 1
C6 C 0.4262(4) 0.7078(9) 0.3131(2) 0.0523(13) Uani 0.853(5) 1 d D . P A 1
H6 H 0.402183 0.725088 0.268775 0.063 Uiso 0.853(5) 1 calc R U P A 1
C7 C 0.53229(12) 0.3967(4) 0.41394(15) 0.0435(8) Uani 0.853(5) 1 d D . P A 1
H7 H 0.558420 0.394111 0.457845 0.052 Uiso 0.853(5) 1 calc R U P A 1
C8 C 0.53208(14) 0.2691(4) 0.37638(18) 0.0436(8) Uani 0.853(5) 1 d D . P A 1
H8 H 0.506316 0.273942 0.332322 0.052 Uiso 0.853(5) 1 calc R U P A 1
C9 C 0.56698(15) 0.1212(4) 0.39484(17) 0.0395(8) Uani 0.853(5) 1 d D . P A 1
C10 C 0.6096(2) 0.1001(7) 0.4558(2) 0.0415(10) Uani 0.853(5) 1 d D . P A 1
H10 H 0.617440 0.185630 0.487499 0.050 Uiso 0.853(5) 1 calc R U P A 1
C11 C 0.6408(4) -0.0438(10) 0.4709(3) 0.0421(9) Uani 0.853(5) 1 d D . P A 1
H11 H 0.669868 -0.054417 0.512700 0.050 Uiso 0.853(5) 1 calc R U P A 1
C13 C 0.5865(3) -0.1540(6) 0.3658(3) 0.0442(14) Uani 0.853(5) 1 d D . P A 1
H13 H 0.576926 -0.242798 0.335253 0.053 Uiso 0.853(5) 1 calc R U P A 1
C14 C 0.55696(17) -0.0073(5) 0.34978(17) 0.0463(8) Uani 0.853(5) 1 d D . P A 1
H14 H 0.529270 0.005782 0.307152 0.056 Uiso 0.853(5) 1 calc R U P A 1
C1' C 0.4316(19) 0.821(4) 0.3505(13) 0.0404(11) Uani 0.147(5) 1 d D U P A 2
C2' C 0.4639(17) 0.760(4) 0.4113(12) 0.047(6) Uani 0.147(5) 1 d D U P A 2
H2' H 0.466363 0.816964 0.449732 0.056 Uiso 0.147(5) 1 calc R U P A 2
C3' C 0.4928(9) 0.614(3) 0.4157(10) 0.041(5) Uani 0.147(5) 1 d D U P A 2
H3' H 0.517404 0.574841 0.457204 0.050 Uiso 0.147(5) 1 calc R U P A 2
C4' C 0.4860(8) 0.525(2) 0.3606(10) 0.0410(7) Uani 0.147(5) 1 d D U P A 2
C5' C 0.4501(10) 0.582(3) 0.3004(10) 0.052(5) Uani 0.147(5) 1 d D U P A 2
H5' H 0.446840 0.523838 0.261952 0.063 Uiso 0.147(5) 1 calc R U P A 2
C6' C 0.419(2) 0.723(5) 0.2955(13) 0.047(7) Uani 0.147(5) 1 d D U P A 2
H6' H 0.389732 0.750894 0.255457 0.057 Uiso 0.147(5) 1 calc R U P A 2
C7' C 0.5143(7) 0.3682(18) 0.3601(9) 0.049(4) Uani 0.147(5) 1 d D U P A 2
H7' H 0.504220 0.313308 0.319285 0.059 Uiso 0.147(5) 1 calc R U P A 2
C8' C 0.5518(8) 0.298(2) 0.4108(9) 0.045(4) Uani 0.147(5) 1 d D U P A 2
H8' H 0.562893 0.360108 0.450128 0.055 Uiso 0.147(5) 1 calc R U P A 2
C9' C 0.5796(10) 0.137(2) 0.4165(11) 0.0395(8) Uani 0.147(5) 1 d D U P A 2
C10' C 0.6242(12) 0.097(4) 0.4732(13) 0.040(4) Uani 0.147(5) 1 d D U P A 2
H10' H 0.636944 0.174539 0.508132 0.048 Uiso 0.147(5) 1 calc R U P A 2
C11' C 0.650(2) -0.054(6) 0.480(2) 0.0421(9) Uani 0.147(5) 1 d D U P A 2
H11' H 0.680805 -0.080309 0.519050 0.050 Uiso 0.147(5) 1 calc R U P A 2
C13' C 0.5950(14) -0.113(3) 0.3655(18) 0.036(5) Uani 0.147(5) 1 d D U P A 2
H13' H 0.592800 -0.159840 0.325377 0.043 Uiso 0.147(5) 1 calc R U P A 2
C14' C 0.5631(12) 0.021(3) 0.3687(11) 0.0463(8) Uani 0.147(5) 1 d D U P A 2
H14' H 0.527565 0.030930 0.335184 0.056 Uiso 0.147(5) 1 calc R U P A 2
C12 C 0.63018(10) -0.1724(3) 0.42617(11) 0.0411(5) Uani 1 1 d . U . . .
C15 C 0.67490(10) -0.4116(3) 0.49769(11) 0.0389(5) Uani 1 1 d . . . . .
C16 C 0.64724(11) -0.3905(3) 0.53850(12) 0.0460(6) Uani 1 1 d . . . . .
H16 H 0.618724 -0.310923 0.527730 0.055 Uiso 1 1 calc R U . . .
C17 C 0.66092(13) -0.4848(3) 0.59490(13) 0.0561(7) Uani 1 1 d . . . . .
H17 H 0.641362 -0.470198 0.622115 0.067 Uiso 1 1 calc R U . . .
C18 C 0.70271(14) -0.5997(3) 0.61185(13) 0.0637(8) Uani 1 1 d . . . . .
H18 H 0.712183 -0.663605 0.650645 0.076 Uiso 1 1 calc R U . . .
C19 C 0.73041(13) -0.6203(3) 0.57163(13) 0.0597(8) Uani 1 1 d . . . . .
H19 H 0.759102 -0.699358 0.582822 0.072 Uiso 1 1 calc R U . . .
C20 C 0.71705(11) -0.5275(3) 0.51524(12) 0.0473(6) Uani 1 1 d . . . . .
H20 H 0.736758 -0.542906 0.488229 0.057 Uiso 1 1 calc R U . . .
C21 C 0.67412(10) -0.3886(3) 0.38770(11) 0.0385(5) Uani 1 1 d . . . . .
C22 C 0.65393(11) -0.5418(3) 0.36117(12) 0.0471(6) Uani 1 1 d . . . . .
H22 H 0.630565 -0.601677 0.376392 0.057 Uiso 1 1 calc R U . . .
C23 C 0.66784(12) -0.6077(3) 0.31236(13) 0.0550(7) Uani 1 1 d . . . . .
H23 H 0.654182 -0.713209 0.294289 0.066 Uiso 1 1 calc R U . . .
C24 C 0.70137(12) -0.5206(4) 0.29003(13) 0.0564(7) Uani 1 1 d . . . . .
H24 H 0.710907 -0.566011 0.256589 0.068 Uiso 1 1 calc R U . . .
C25 C 0.72099(11) -0.3686(4) 0.31601(13) 0.0540(7) Uani 1 1 d . . . . .
H25 H 0.744043 -0.308432 0.300378 0.065 Uiso 1 1 calc R U . . .
C26 C 0.70746(10) -0.3017(3) 0.36492(12) 0.0459(6) Uani 1 1 d . . . . .
H26 H 0.721171 -0.196039 0.382733 0.055 Uiso 1 1 calc R U . . .
N1 N 0.66085(9) -0.3216(2) 0.43918(9) 0.0454(5) Uani 1 1 d . U . . .
F1 F 0.36223(7) 0.9677(2) 0.39073(8) 0.0644(5) Uani 1 1 d . . . . .
F2 F 0.43253(7) 1.1126(2) 0.39060(10) 0.0774(5) Uani 1 1 d . . . . .
F3 F 0.34976(7) 1.1656(2) 0.31968(9) 0.0722(5) Uani 1 1 d . . . . .
F4 F 0.40845(9) 1.0559(2) 0.28522(10) 0.0895(7) Uani 1 1 d . . . . .
F5 F 0.33706(7) 0.9107(2) 0.28575(9) 0.0786(6) Uani 1 1 d . . . . .

loop_
_atom_site_aniso_label
_atom_site_aniso_U_11
_atom_site_aniso_U_22
_atom_site_aniso_U_33
_atom_site_aniso_U_23
_atom_site_aniso_U_13
_atom_site_aniso_U_12
S1 0.0558(4) 0.0449(4) 0.0547(4) 0.0075(3) 0.0294(3) 0.0106(3)
C1 0.0402(18) 0.0399(12) 0.047(2) 0.0083(14) 0.0228(16) 0.0054(11)
C2 0.049(2) 0.041(2) 0.049(2) -0.0035(16) 0.0223(18) 0.0018(19)
C3 0.047(2) 0.0446(19) 0.0450(19) 0.0000(15) 0.0173(18) 0.0022(16)
C4 0.0394(16) 0.0418(17) 0.044(2) 0.0019(15) 0.0186(17) 0.0025(13)
C5 0.057(3) 0.0492(19) 0.044(2) -0.0015(18) 0.018(2) 0.0099(17)
C6 0.055(4) 0.054(2) 0.044(2) 0.004(2) 0.016(3) 0.013(2)
C7 0.0403(16) 0.0433(16) 0.0466(18) 0.0031(13) 0.0167(14) 0.0032(13)
C8 0.044(2) 0.0422(17) 0.0464(19) 0.0000(14) 0.0197(16) 0.0011(14)
C9 0.040(2) 0.0395(15) 0.042(2) 0.0011(15) 0.0194(15) 0.0029(14)
C10 0.041(3) 0.0383(16) 0.046(3) -0.0062(19) 0.0180(19) -0.0002(18)
C11 0.042(4) 0.0430(17) 0.041(3) -0.0020(17) 0.016(2) 0.0039(16)
C13 0.050(3) 0.039(3) 0.0437(18) -0.0017(19) 0.0180(17) 0.002(2)
C14 0.0491(19) 0.051(2) 0.036(2) -0.0034(14) 0.0134(18) 0.0092(15)
C1' 0.0402(18) 0.0399(12) 0.047(2) 0.0083(14) 0.0228(16) 0.0054(11)
C2' 0.063(12) 0.036(11) 0.042(7) -0.010(7) 0.022(8) 0.004(9)
C3' 0.038(9) 0.043(10) 0.033(7) 0.001(6) 0.004(8) 0.014(8)
C4' 0.0394(16) 0.0418(17) 0.044(2) 0.0019(15) 0.0186(17) 0.0025(13)
C5' 0.047(10) 0.059(10) 0.044(7) -0.005(8) 0.011(8) 0.013(8)
C6' 0.028(11) 0.057(12) 0.048(9) -0.007(9) 0.005(11) 0.013(8)
C7' 0.058(9) 0.028(7) 0.069(10) -0.001(6) 0.032(8) -0.004(6)
C8' 0.058(10) 0.029(7) 0.058(10) -0.009(6) 0.033(8) -0.001(6)
C9' 0.040(2) 0.0395(15) 0.042(2) 0.0011(15) 0.0194(15) 0.0029(14)
C10' 0.034(10) 0.041(7) 0.043(8) -0.005(7) 0.015(6) -0.007(7)
C11' 0.042(4) 0.0430(17) 0.041(3) -0.0020(17) 0.016(2) 0.0039(16)
C13' 0.048(10) 0.029(9) 0.039(6) -0.003(7) 0.025(6) -0.011(8)
C14' 0.0491(19) 0.051(2) 0.036(2) -0.0034(14) 0.0134(18) 0.0092(15)
C12 0.0471(14) 0.0389(12) 0.0435(12) 0.0011(10) 0.0244(11) 0.0055(10)
C15 0.0434(13) 0.0362(12) 0.0354(12) -0.0027(9) 0.0137(10) -0.0027(10)
C16 0.0479(14) 0.0475(14) 0.0453(13) -0.0029(11) 0.0214(12) -0.0024(12)
C17 0.077(2) 0.0516(15) 0.0461(14) -0.0029(12) 0.0307(14) -0.0127(14)
C18 0.095(2) 0.0423(15) 0.0445(15) 0.0038(12) 0.0182(16) -0.0018(16)
C19 0.075(2) 0.0407(14) 0.0492(15) 0.0002(12) 0.0095(14) 0.0106(14)
C20 0.0526(15) 0.0429(13) 0.0443(13) -0.0035(11) 0.0171(12) 0.0060(11)
C21 0.0421(13) 0.0379(12) 0.0361(11) -0.0014(9) 0.0161(10) 0.0062(10)
C22 0.0526(15) 0.0437(13) 0.0475(14) -0.0038(11) 0.0224(12) -0.0052(11)
C23 0.0708(19) 0.0423(14) 0.0472(14) -0.0111(11) 0.0183(14) 0.0016(13)
C24 0.0657(18) 0.0640(18) 0.0442(14) -0.0012(13) 0.0269(14) 0.0185(15)
C25 0.0509(16) 0.0652(18) 0.0536(15) 0.0070(13) 0.0289(13) 0.0059(13)
C26 0.0459(14) 0.0437(13) 0.0491(14) -0.0035(11) 0.0198(12) -0.0024(11)
N1 0.0596(13) 0.0421(11) 0.0403(11) 0.0019(8) 0.0259(10) 0.0150(10)
F1 0.0747(11) 0.0639(10) 0.0717(11) 0.0095(8) 0.0472(10) 0.0146(8)
F2 0.0714(12) 0.0468(9) 0.1071(15) -0.0097(9) 0.0278(11) -0.0046(8)
F3 0.0827(13) 0.0558(10) 0.0899(13) 0.0209(9) 0.0466(11) 0.0313(9)
F4 0.1141(16) 0.0880(14) 0.0993(14) 0.0521(12) 0.0773(13) 0.0507(12)
F5 0.0615(11) 0.0836(13) 0.0697(11) -0.0149(10) 0.0037(9) 0.0252(10)

loop_
_atom_type_symbol
_atom_type_description
_atom_type_scat_dispersion_real
_atom_type_scat_dispersion_imag
_atom_type_scat_source
C C 0.0033 0.0016 'International Tables Vol C Tables 4.2.6.8 and 6.1.1.4'
H H 0.0000 0.0000 'International Tables Vol C Tables 4.2.6.8 and 6.1.1.4'
N N 0.0061 0.0033 'International Tables Vol C Tables 4.2.6.8 and 6.1.1.4'
F F 0.0171 0.0103 'International Tables Vol C Tables 4.2.6.8 and 6.1.1.4'
S S 0.1246 0.1234 'International Tables Vol C Tables 4.2.6.8 and 6.1.1.4'

loop_
_geom_angle_atom_site_label_1
_geom_angle_atom_site_label_2
_geom_angle_atom_site_label_3
_geom_angle
F1 S1 F5 89.84(11)
F1 S1 F4 174.73(10)
F5 S1 F4 90.83(12)
F1 S1 F2 89.30(10)
F5 S1 F2 174.31(10)
F4 S1 F2 89.53(12)
F1 S1 F3 87.49(9)
F5 S1 F3 86.95(10)
F4 S1 F3 87.32(9)
F2 S1 F3 87.39(10)
F1 S1 C1 92.06(18)
F5 S1 C1 93.2(2)
F4 S1 C1 93.12(18)
F2 S1 C1 92.4(2)
F3 S1 C1 179.52(15)
C2 C1 C6 120.1(4)
C2 C1 S1 119.4(3)
C6 C1 S1 120.4(3)
C1 C2 C3 119.1(4)
C1 C2 H2 120.4
C3 C2 H2 120.4
C2 C3 C4 121.9(3)
C2 C3 H3 119.1
C4 C3 H3 119.1
C5 C4 C3 117.6(3)
C5 C4 C7 122.5(3)
C3 C4 C7 119.9(3)
C6 C5 C4 121.2(3)
C6 C5 H5 119.4
C4 C5 H5 119.4
C1 C6 C5 120.0(4)
C1 C6 H6 120.0
C5 C6 H6 120.0
C8 C7 C4 126.4(3)
C8 C7 H7 116.8
C4 C7 H7 116.8
C7 C8 C9 127.6(3)
C7 C8 H8 116.2
C9 C8 H8 116.2
C10 C9 C14 117.4(3)
C10 C9 C8 123.7(3)
C14 C9 C8 118.9(3)
C11 C10 C9 121.2(4)
C11 C10 H10 119.4
C9 C10 H10 119.4
C12 C11 C10 121.1(4)
C12 C11 H11 119.4
C10 C11 H11 119.4
C14 C13 C12 120.7(4)
C14 C13 H13 119.6
C12 C13 H13 119.6
C13 C14 C9 121.5(4)
C13 C14 H14 119.3
C9 C14 H14 119.3
C2' C1' C6' 120(2)
C1' C2' C3' 119.1(18)
C1' C2' H2' 120.4
C3' C2' H2' 120.4
C4' C3' C2' 120.3(15)
C4' C3' H3' 119.8
C2' C3' H3' 119.8
C3' C4' C5' 119.7(14)
C3' C4' C7' 124.5(16)
C5' C4' C7' 115.8(16)
C4' C5' C6' 120.8(17)
C4' C5' H5' 119.6
C6' C5' H5' 119.6
C5' C6' C1' 118.1(19)
C5' C6' H6' 120.9
C1' C6' H6' 120.9
C8' C7' C4' 125.9(16)
C8' C7' H7' 117.1
C4' C7' H7' 117.1
C7' C8' C9' 130.2(17)
C7' C8' H8' 114.9
C9' C8' H8' 114.9
C14' C9' C10' 116.5(16)
C14' C9' C8' 123.1(18)
C10' C9' C8' 120.5(19)
C11' C10' C9' 121(2)
C11' C10' H10' 119.3
C9' C10' H10' 119.3
C10' C11' C12 119(2)
C10' C11' H11' 120.6
C12 C11' H11' 120.6
C14' C13' C12 114(2)
C14' C13' H13' 123.0
C12 C13' H13' 123.0
C9' C14' C13' 124(2)
C9' C14' H14' 117.9
C13' C14' H14' 117.9
C11 C12 C13 117.9(3)
C11 C12 N1 123.4(3)
C13' C12 N1 127.1(10)
C13 C12 N1 118.7(3)
C13' C12 C11' 117.5(16)
N1 C12 C11' 113.1(11)
C16 C15 C20 118.4(2)
C16 C15 N1 121.8(2)
C20 C15 N1 119.7(2)
C17 C16 C15 120.5(3)
C17 C16 H16 119.7
C15 C16 H16 119.7
C18 C17 C16 120.6(3)
C18 C17 H17 119.7
C16 C17 H17 119.7
C19 C18 C17 119.0(3)
C19 C18 H18 120.5
C17 C18 H18 120.5
C18 C19 C20 120.9(3)
C18 C19 H19 119.5
C20 C19 H19 119.5
C19 C20 C15 120.5(3)
C19 C20 H20 119.8
C15 C20 H20 119.8
C26 C21 C22 119.7(2)
C26 C21 N1 120.2(2)
C22 C21 N1 120.1(2)
C21 C22 C23 119.9(2)
C21 C22 H22 120.1
C23 C22 H22 120.1
C24 C23 C22 120.1(2)
C24 C23 H23 119.9
C22 C23 H23 119.9
C25 C24 C23 119.9(2)
C25 C24 H24 120.0
C23 C24 H24 120.0
C24 C25 C26 120.4(3)
C24 C25 H25 119.8
C26 C25 H25 119.8
C21 C26 C25 119.9(2)
C21 C26 H26 120.0
C25 C26 H26 120.0
C15 N1 C12 123.19(18)
C15 N1 C21 119.18(18)
C12 N1 C21 117.45(18)

loop_
_geom_bond_atom_site_label_1
_geom_bond_atom_site_label_2
_geom_bond_distance
S1 F1 1.5634(16)
S1 F5 1.5668(19)
S1 F4 1.5751(17)
S1 F2 1.5800(19)
S1 F3 1.5870(16)
S1 C1 1.785(4)
C1 C2 1.382(5)
C1 C6 1.385(5)
C2 C3 1.389(5)
C2 H2 0.9500
C3 C4 1.394(5)
C3 H3 0.9500
C4 C5 1.389(5)
C4 C7 1.476(4)
C5 C6 1.385(5)
C5 H5 0.9500
C6 H6 0.9500
C7 C8 1.324(4)
C7 H7 0.9500
C8 C9 1.468(4)
C8 H8 0.9500
C9 C10 1.393(4)
C9 C14 1.393(4)
C10 C11 1.389(4)
C10 H10 0.9500
C11 C12 1.388(7)
C11 H11 0.9500
C13 C14 1.387(5)
C13 C12 1.396(7)
C13 H13 0.9500
C14 H14 0.9500
C1' C2' 1.378(17)
C1' C6' 1.385(17)
C2' C3' 1.392(16)
C2' H2' 0.9500
C3' C4' 1.366(16)
C3' H3' 0.9500
C4' C5' 1.380(16)
C4' C7' 1.478(15)
C5' C6' 1.385(17)
C5' H5' 0.9500
C6' H6' 0.9500
C7' C8' 1.303(16)
C7' H7' 0.9500
C8' C9' 1.472(15)
C8' H8' 0.9500
C9' C14' 1.359(16)
C9' C10' 1.387(16)
C10' C11' 1.380(18)
C10' H10' 0.9500
C11' C12 1.46(4)
C11' H11' 0.9500
C13' C14' 1.390(17)
C13' C12 1.39(4)
C13' H13' 0.9500
C14' H14' 0.9500
C12 N1 1.419(3)
C15 C16 1.388(3)
C15 C20 1.393(3)
C15 N1 1.406(3)
C16 C17 1.388(4)
C16 H16 0.9500
C17 C18 1.381(4)
C17 H17 0.9500
C18 C19 1.377(4)
C18 H18 0.9500
C19 C20 1.382(4)
C19 H19 0.9500
C20 H20 0.9500
C21 C26 1.376(3)
C21 C22 1.383(3)
C21 N1 1.432(3)
C22 C23 1.386(3)
C22 H22 0.9500
C23 C24 1.374(4)
C23 H23 0.9500
C24 C25 1.368(4)
C24 H24 0.9500
C25 C26 1.385(3)
C25 H25 0.9500
C26 H26 0.9500

loop_
_geom_torsion_atom_site_label_1
_geom_torsion_atom_site_label_2
_geom_torsion_atom_site_label_3
_geom_torsion_atom_site_label_4
_geom_torsion
F1 S1 C1 C2 -55.0(6)
F5 S1 C1 C2 -145.0(6)
F4 S1 C1 C2 124.0(6)
F2 S1 C1 C2 34.3(6)
F1 S1 C1 C6 127.9(7)
F5 S1 C1 C6 37.9(7)
F4 S1 C1 C6 -53.1(7)
F2 S1 C1 C6 -142.7(7)
C6 C1 C2 C3 -0.6(11)
S1 C1 C2 C3 -177.7(5)
C1 C2 C3 C4 0.7(9)
C2 C3 C4 C5 -1.0(6)
C2 C3 C4 C7 179.9(4)
C3 C4 C5 C6 1.3(8)
C7 C4 C5 C6 -179.6(6)
C2 C1 C6 C5 0.9(13)
S1 C1 C6 C5 178.0(7)
C4 C5 C6 C1 -1.2(12)
C5 C4 C7 C8 -6.3(5)
C3 C4 C7 C8 172.7(3)
C4 C7 C8 C9 -178.8(3)
C7 C8 C9 C10 -5.1(7)
C7 C8 C9 C14 173.9(4)
C14 C9 C10 C11 -0.1(10)
C8 C9 C10 C11 179.0(7)
C9 C10 C11 C12 -0.7(15)
C12 C13 C14 C9 -4.9(8)
C10 C9 C14 C13 2.9(8)
C8 C9 C14 C13 -176.2(4)
C6' C1' C2' C3' 13(7)
C1' C2' C3' C4' -5(6)
C2' C3' C4' C5' 0(4)
C2' C3' C4' C7' -179(3)
C3' C4' C5' C6' -3(5)
C7' C4' C5' C6' 176(4)
C4' C5' C6' C1' 11(7)
C2' C1' C6' C5' -17(8)
C3' C4' C7' C8' -5(3)
C5' C4' C7' C8' 176(2)
C4' C7' C8' C9' 175(2)
C7' C8' C9' C14' -11(5)
C7' C8' C9' C10' 171(3)
C14' C9' C10' C11' 0(7)
C8' C9' C10' C11' 179(5)
C9' C10' C11' C12 0(9)
C10' C9' C14' C13' -17(6)
C8' C9' C14' C13' 164(3)
C12 C13' C14' C9' 32(5)
C10 C11 C12 C13 -1.2(13)
C10 C11 C12 N1 179.9(7)
C14' C13' C12 N1 169.0(18)
C14' C13' C12 C11' -30(5)
C14 C13 C12 C11 3.9(9)
C14 C13 C12 N1 -177.1(4)
C10' C11' C12 C13' 16(8)
C10' C11' C12 N1 180(5)
C20 C15 C16 C17 -0.9(4)
N1 C15 C16 C17 178.0(2)
C15 C16 C17 C18 0.8(4)
C16 C17 C18 C19 -0.5(4)
C17 C18 C19 C20 0.3(4)
C18 C19 C20 C15 -0.4(4)
C16 C15 C20 C19 0.7(4)
N1 C15 C20 C19 -178.2(2)
C26 C21 C22 C23 0.7(4)
N1 C21 C22 C23 -178.6(2)
C21 C22 C23 C24 -0.4(4)
C22 C23 C24 C25 -0.1(4)
C23 C24 C25 C26 0.2(4)
C22 C21 C26 C25 -0.5(4)
N1 C21 C26 C25 178.8(2)
C24 C25 C26 C21 0.1(4)
C16 C15 N1 C12 19.3(4)
C20 C15 N1 C12 -161.8(2)
C16 C15 N1 C21 -155.7(2)
C20 C15 N1 C21 23.2(3)
C11 C12 N1 C15 46.0(7)
C13' C12 N1 C15 -149.9(18)
C13 C12 N1 C15 -132.9(4)
C11' C12 N1 C15 48(4)
C11 C12 N1 C21 -138.9(7)
C13' C12 N1 C21 25.1(18)
C13 C12 N1 C21 42.1(4)
C11' C12 N1 C21 -137(4)
C26 C21 N1 C15 -120.6(3)
C22 C21 N1 C15 58.7(3)
C26 C21 N1 C12 64.1(3)
C22 C21 N1 C12 -116.6(3)
